data_2233064
loop_
_publ_author_name
'Liu, Shang-Lian'
'Jia, Hong-Sheng'

_publ_section_title
;
 3-Nitro-4-(propylamino)benzonitrile
;
_journal_coeditor_code ZS2155
_journal_issue 12
_journal_name_full 'Acta Crystallographica Section E'
_journal_page_first o3284
_journal_paper_doi 10.1107/S1600536811045533
_journal_volume 67
_journal_year 2011
_chemical_formula_iupac 'C10 H11 N3 O2'
_chemical_formula_moiety 'C10 H11 N3 O2'
_chemical_formula_sum 'C10 H11 N3 O2'
_chemical_formula_weight 205.22
_chemical_name_systematic
;
3-Nitro-4-(propylamino)benzonitrile
;
_space_group_IT_number 2
_symmetry_cell_setting triclinic
_symmetry_space_group_name_Hall '-P 1'
_symmetry_space_group_name_H-M 'P -1'
_atom_sites_solution_hydrogens geom
_atom_sites_solution_primary direct
_atom_sites_solution_secondary difmap
_audit_creation_method SHELXL-97
_cell_angle_alpha 109.30(3)
_cell_angle_beta 91.28(3)
_cell_angle_gamma 93.00(3)
_cell_formula_units_Z 2
_cell_length_a 7.6320(15)
_cell_length_b 7.9200(16)
_cell_length_c 9.2440(18)
_cell_measurement_reflns_used 25
_cell_measurement_temperature 293(2)
_cell_measurement_theta_max 13
_cell_measurement_theta_min 9
_cell_volume 526.2(2)
_computing_cell_refinement 'CAD-4 Software (Enraf--Nonius, 1994)'
_computing_data_collection 'CAD-4 Software (Enraf--Nonius, 1994)'
_computing_data_reduction 'XCAD4 (Harms & Wocadlo, 1995)'
_computing_molecular_graphics 'PLATON (Spek, 2009)'
_computing_publication_material 'SHELXL97 (Sheldrick, 2008)'
_computing_structure_refinement 'SHELXL97 (Sheldrick, 2008)'
_computing_structure_solution 'SHELXS97 (Sheldrick, 2008)'
_diffrn_ambient_temperature 293(2)
_diffrn_measured_fraction_theta_full 0.999
_diffrn_measured_fraction_theta_max 0.999
_diffrn_measurement_device_type 'Enraf--Nonius CAD-4 four-circle'
_diffrn_measurement_method '\w--2\q scans'
_diffrn_radiation_monochromator graphite
_diffrn_radiation_source 'fine-focus sealed tube'
_diffrn_radiation_type MoK\a
_diffrn_radiation_wavelength 0.71073
_diffrn_reflns_av_R_equivalents 0.0166
_diffrn_reflns_av_sigmaI/netI 0.0280
_diffrn_reflns_limit_h_max 9
_diffrn_reflns_limit_h_min 0
_diffrn_reflns_limit_k_max 9
_diffrn_reflns_limit_k_min -9
_diffrn_reflns_limit_l_max 11
_diffrn_reflns_limit_l_min -11
_diffrn_reflns_number 2073
_diffrn_reflns_theta_full 25.29
_diffrn_reflns_theta_max 25.29
_diffrn_reflns_theta_min 2.34
_diffrn_standards_decay_% 1
_diffrn_standards_interval_count 200
_diffrn_standards_interval_time 2
_diffrn_standards_number 3
_exptl_absorpt_coefficient_mu 0.093
_exptl_absorpt_correction_T_max 0.9816
_exptl_absorpt_correction_T_min 0.9725
_exptl_absorpt_correction_type psi-scan
_exptl_absorpt_process_details '(North <i>et al.</i>, 1968)'
_exptl_crystal_colour yellow
_exptl_crystal_density_diffrn 1.295
_exptl_crystal_density_method 'not measured'
_exptl_crystal_description block
_exptl_crystal_F_000 216
_exptl_crystal_size_max 0.30
_exptl_crystal_size_mid 0.20
_exptl_crystal_size_min 0.20
_refine_diff_density_max 0.183
_refine_diff_density_min -0.166
_refine_ls_extinction_coef 0.22(3)
_refine_ls_extinction_expression Fc^*^=kFc[1+0.001xFc^2^\l^3^/sin(2\q)]^-1/4^
_refine_ls_extinction_method 'SHELXL97 (Sheldrick, 2008)'
_refine_ls_goodness_of_fit_ref 1.044
_refine_ls_hydrogen_treatment constr
_refine_ls_matrix_type full
_refine_ls_number_parameters 137
_refine_ls_number_reflns 1918
_refine_ls_number_restraints 0
_refine_ls_restrained_S_all 1.044
_refine_ls_R_factor_all 0.0759
_refine_ls_R_factor_gt 0.0510
_refine_ls_shift/su_max 0.000
_refine_ls_shift/su_mean 0.000
_refine_ls_structure_factor_coef Fsqd
_refine_ls_weighting_details 'calc w=1/[\s^2^(Fo^2^)+(0.100P)^2^0.0020P] where P=(Fo^2^+2Fc^2^)/3'
_refine_ls_weighting_scheme calc
_refine_ls_wR_factor_gt 0.1417
_refine_ls_wR_factor_ref 0.1645
_reflns_number_gt 1321
_reflns_number_total 1918
_reflns_threshold_expression I>2\s(I)
_cod_data_source_file zs2155.cif
_cod_data_source_block I
_cod_database_code 2233064
_cod_database_fobs_code 2233064

loop_
_symmetry_equiv_pos_as_xyz
'x, y, z'
'-x, -y, -z'

loop_
_atom_site_type_symbol
_atom_site_label
_atom_site_fract_x
_atom_site_fract_y
_atom_site_fract_z
_atom_site_U_iso_or_equiv
_atom_site_adp_type
_atom_site_calc_flag
_atom_site_refinement_flags
_atom_site_occupancy
_atom_site_symmetry_multiplicity
N N1 0.3192(2) 0.1104(2) 0.86877(17) 0.0589(5) Uani d . 1 1
H H1A 0.3558 0.0076 0.8175 0.071 Uiso calc R 1 1
O O1 0.2437(2) -0.30919(19) 1.04167(18) 0.0847(6) Uani d . 1 1
C C1 0.4572(4) 0.3339(4) 0.5821(3) 0.0877(8) Uani d . 1 1
H H1B 0.5109 0.2853 0.4853 0.132 Uiso calc R 1 1
H H1C 0.5341 0.4277 0.6502 0.132 Uiso calc R 1 1
H H1D 0.3479 0.3816 0.5668 0.132 Uiso calc R 1 1
O O2 0.3393(2) -0.22529(19) 0.85827(19) 0.0779(5) Uani d . 1 1
N N2 0.2712(2) -0.1930(2) 0.98294(19) 0.0586(5) Uani d . 1 1
C C2 0.4237(3) 0.1875(3) 0.6512(2) 0.0720(7) Uani d . 1 1
H H2A 0.3477 0.0921 0.5811 0.086 Uiso calc R 1 1
H H2B 0.5342 0.1378 0.6641 0.086 Uiso calc R 1 1
C C3 0.3404(3) 0.2542(3) 0.8029(2) 0.0631(6) Uani d . 1 1
H H3A 0.4132 0.3533 0.8722 0.076 Uiso calc R 1 1
H H3B 0.2266 0.2975 0.7898 0.076 Uiso calc R 1 1
N N3 -0.0667(3) 0.2255(3) 1.5411(2) 0.0880(7) Uani d . 1 1
C C4 0.2472(2) 0.1269(2) 1.0023(2) 0.0490(5) Uani d . 1 1
C C5 0.2198(2) -0.0143(2) 1.0637(2) 0.0489(5) Uani d . 1 1
C C6 0.1414(2) 0.0104(2) 1.2017(2) 0.0539(5) Uani d . 1 1
H H6A 0.1264 -0.0853 1.2384 0.065 Uiso calc R 1 1
C C7 0.0851(3) 0.1755(3) 1.2854(2) 0.0547(5) Uani d . 1 1
C C8 0.1124(3) 0.3178(3) 1.2288(2) 0.0599(6) Uani d . 1 1
H H8A 0.0770 0.4304 1.2853 0.072 Uiso calc R 1 1
C C9 0.1890(3) 0.2953(2) 1.0940(2) 0.0581(5) Uani d . 1 1
H H9A 0.2043 0.3931 1.0600 0.070 Uiso calc R 1 1
C C10 0.0000(3) 0.2015(3) 1.4274(3) 0.0661(6) Uani d . 1 1

loop_
_atom_site_aniso_label
_atom_site_aniso_U_11
_atom_site_aniso_U_22
_atom_site_aniso_U_33
_atom_site_aniso_U_12
_atom_site_aniso_U_13
_atom_site_aniso_U_23
N1 0.0739(11) 0.0428(9) 0.0594(10) 0.0047(8) 0.0125(8) 0.0154(7)
O1 0.1188(14) 0.0447(8) 0.0985(12) 0.0147(8) 0.0172(10) 0.0322(8)
C1 0.105(2) 0.0872(17) 0.0765(16) -0.0142(15) 0.0120(14) 0.0368(13)
O2 0.0994(12) 0.0541(9) 0.0783(10) 0.0199(8) 0.0273(9) 0.0154(7)
N2 0.0659(11) 0.0401(9) 0.0698(11) 0.0078(7) 0.0042(8) 0.0175(8)
C2 0.0830(15) 0.0691(14) 0.0656(13) 0.0024(12) 0.0124(11) 0.0243(11)
C3 0.0749(14) 0.0539(11) 0.0626(13) 0.0001(10) 0.0083(10) 0.0222(9)
N3 0.1119(17) 0.0745(13) 0.0812(13) 0.0188(12) 0.0356(12) 0.0267(10)
C4 0.0508(11) 0.0416(10) 0.0536(11) 0.0000(8) 0.0018(8) 0.0149(8)
C5 0.0497(10) 0.0378(10) 0.0575(11) 0.0030(8) -0.0001(8) 0.0136(8)
C6 0.0583(12) 0.0445(10) 0.0620(12) -0.0004(9) 0.0001(9) 0.0226(8)
C7 0.0566(11) 0.0497(11) 0.0566(11) 0.0017(9) 0.0055(9) 0.0158(8)
C8 0.0719(13) 0.0414(10) 0.0614(12) 0.0063(9) 0.0092(10) 0.0098(8)
C9 0.0702(13) 0.0380(10) 0.0669(12) 0.0009(9) 0.0059(10) 0.0186(9)
C10 0.0762(14) 0.0556(12) 0.0660(14) 0.0056(11) 0.0113(11) 0.0186(10)

loop_
_atom_type_symbol
_atom_type_description
_atom_type_scat_dispersion_real
_atom_type_scat_dispersion_imag
_atom_type_scat_source
C C 0.0033 0.0016 'International Tables Vol C Tables 4.2.6.8 and 6.1.1.4'
H H 0.0000 0.0000 'International Tables Vol C Tables 4.2.6.8 and 6.1.1.4'
N N 0.0061 0.0033 'International Tables Vol C Tables 4.2.6.8 and 6.1.1.4'
O O 0.0106 0.0060 'International Tables Vol C Tables 4.2.6.8 and 6.1.1.4'

loop_
_geom_angle_atom_site_label_1
_geom_angle_atom_site_label_2
_geom_angle_atom_site_label_3
_geom_angle
C4 N1 C3 124.78(15)
C4 N1 H1A 117.6
C3 N1 H1A 117.6
C2 C1 H1B 109.5
C2 C1 H1C 109.5
H1B C1 H1C 109.5
C2 C1 H1D 109.5
H1B C1 H1D 109.5
H1C C1 H1D 109.5
O1 N2 O2 121.83(16)
O1 N2 C5 118.22(16)
O2 N2 C5 119.95(15)
C3 C2 C1 112.3(2)
C3 C2 H2A 109.1
C1 C2 H2A 109.1
C3 C2 H2B 109.1
C1 C2 H2B 109.1
H2A C2 H2B 107.9
N1 C3 C2 110.26(17)
N1 C3 H3A 109.6
C2 C3 H3A 109.6
N1 C3 H3B 109.6
C2 C3 H3B 109.6
H3A C3 H3B 108.1
N1 C4 C5 124.93(16)
N1 C4 C9 119.98(16)
C5 C4 C9 115.09(16)
C6 C5 C4 122.25(15)
C6 C5 N2 116.43(15)
C4 C5 N2 121.32(16)
C7 C6 C5 120.56(16)
C7 C6 H6A 119.7
C5 C6 H6A 119.7
C6 C7 C8 118.46(17)
C6 C7 C10 120.97(17)
C8 C7 C10 120.57(17)
C9 C8 C7 121.52(17)
C9 C8 H8A 119.2
C7 C8 H8A 119.2
C8 C9 C4 122.11(17)
C8 C9 H9A 118.9
C4 C9 H9A 118.9
N3 C10 C7 178.7(2)

loop_
_geom_bond_atom_site_label_1
_geom_bond_atom_site_label_2
_geom_bond_distance
N1 C4 1.332(2)
N1 C3 1.463(2)
N1 H1A 0.8600
O1 N2 1.225(2)
C1 C2 1.511(3)
C1 H1B 0.9600
C1 H1C 0.9600
C1 H1D 0.9600
O2 N2 1.229(2)
N2 C5 1.445(2)
C2 C3 1.495(3)
C2 H2A 0.9700
C2 H2B 0.9700
C3 H3A 0.9700
C3 H3B 0.9700
N3 C10 1.141(2)
C4 C5 1.419(2)
C4 C9 1.424(3)
C5 C6 1.381(2)
C6 C7 1.378(3)
C6 H6A 0.9300
C7 C8 1.399(3)
C7 C10 1.436(3)
C8 C9 1.350(3)
C8 H8A 0.9300
C9 H9A 0.9300

loop_
_geom_hbond_atom_site_label_D
_geom_hbond_atom_site_label_H
_geom_hbond_atom_site_label_A
_geom_hbond_site_symmetry_A
_geom_hbond_distance_DH
_geom_hbond_distance_HA
_geom_hbond_distance_DA
_geom_hbond_angle_DHA
_geom_hbond_publ_flag
N1 H1A O2 . 0.86 2.00 2.641(2) 131 yes
N1 H1A N2 . 0.86 2.61 2.937(2) 104 no
C6 H6A O1 . 0.93 2.32 2.644(2) 100 no
C9 H9A O1 1_565 0.93 2.42 3.331(2) 165 yes

loop_
_geom_torsion_atom_site_label_1
_geom_torsion_atom_site_label_2
_geom_torsion_atom_site_label_3
_geom_torsion_atom_site_label_4
_geom_torsion
C4 N1 C3 C2 -179.22(17)
C1 C2 C3 N1 -177.02(18)
C3 N1 C4 C5 177.27(18)
C3 N1 C4 C9 -1.8(3)
N1 C4 C5 C6 -178.73(16)
C9 C4 C5 C6 0.4(3)
N1 C4 C5 N2 0.5(3)
C9 C4 C5 N2 179.62(16)
O1 N2 C5 C6 -0.5(3)
O2 N2 C5 C6 178.87(16)
O1 N2 C5 C4 -179.81(17)
O2 N2 C5 C4 -0.4(3)
C4 C5 C6 C7 0.4(3)
N2 C5 C6 C7 -178.84(17)
C5 C6 C7 C8 -1.2(3)
C5 C6 C7 C10 178.64(17)
C6 C7 C8 C9 1.2(3)
C10 C7 C8 C9 -178.65(18)
C7 C8 C9 C4 -0.4(3)
N1 C4 C9 C8 178.75(17)
C5 C4 C9 C8 -0.4(3)

loop_
_cod_related_entry_id
_cod_related_entry_database
_cod_related_entry_code
1 ChemSpider 16106905
